data_4301058
loop_
_publ_author_name
'Adams, Nico'
'Bigmore, Helen R.'
'Blundell, Timothy L.'
'Boyd, Catherine L.'
'Dubberley, Stuart R.'
'Sealey, Andrew J.'
'Cowley, Andrew R.'
'Skinner, Michael E. G.'
'Mountford, Philip'

_publ_section_title
;
 New Titanium Imido Synthons: Syntheses and Supramolecular Structures
;
_journal_coden_ASTM INOCAJ
_journal_issue 8
_journal_name_full 'Inorganic Chemistry'
_journal_page_first 2882
_journal_page_last 2894
_journal_paper_doi 10.1021/ic050011z
_journal_volume 44
_journal_year 2005
_chemical_formula_moiety ' C10 H15 Cl6 N3 Ti1 . 0.5 (C6 H6) '
_chemical_formula_sum 'C13 H18 Cl6 N3 Ti'
_chemical_formula_weight 476.92
_chemical_name_systematic 'Ti(NC6Cl4H)Cl2(NHMe2)2 . 0.5(C6H6)'
_space_group_IT_number 2
_symmetry_cell_setting triclinic
_symmetry_space_group_name_Hall '-P 1'
_symmetry_space_group_name_H-M 'P -1'
_atom_sites_solution_hydrogens geom
_atom_sites_solution_primary direct
_cell_angle_alpha 115.6105(9)
_cell_angle_beta 90.7721(8)
_cell_angle_gamma 106.112(1)
_cell_formula_units_Z 2
_cell_length_a 7.3945(1)
_cell_length_b 12.7544(2)
_cell_length_c 12.9622(2)
_cell_measurement_reflns_used 4470
_cell_measurement_temperature 150
_cell_measurement_theta_max 27.485
_cell_measurement_theta_min 2.910
_cell_volume 1046.45(3)
_computing_cell_refinement
; 

 Denzo/Scalepack (Otwinowski & Minor, 1996) 

;
_computing_data_collection
; 

 COLLECT (Nonius BV, 1997) 

;
_computing_data_reduction
; 

 Denzo/Scalepack (Otwinowski & Minor, 1996) 

;
_computing_molecular_graphics
; 

 CAMERON (Watkin et al 1996) 

;
_computing_publication_material
; 

 CRYSTALS (Watkin et al 2001) 

;
_computing_structure_refinement
; 

 CRYSTALS (Watkin et al 2001) 

;
_computing_structure_solution
; 

 SIR97 (Altomare et al, 1999) 

;
_diffrn_ambient_temperature 150
_diffrn_measured_fraction_theta_full 0.996
_diffrn_measured_fraction_theta_max 0.994
_diffrn_measurement_device_type
; 

Enraf Nonius Kappa CCD 

;
_diffrn_measurement_method '\f & \w scans'
_diffrn_radiation_monochromator graphite
_diffrn_radiation_type 'Mo K\a'
_diffrn_radiation_wavelength 0.71073
_diffrn_reflns_av_R_equivalents 0.02
_diffrn_reflns_limit_h_max 9
_diffrn_reflns_limit_h_min -9
_diffrn_reflns_limit_k_max 16
_diffrn_reflns_limit_k_min -16
_diffrn_reflns_limit_l_max 16
_diffrn_reflns_limit_l_min -16
_diffrn_reflns_number 8769
_diffrn_reflns_theta_full 27.386
_diffrn_reflns_theta_max 27.524
_diffrn_reflns_theta_min 2.915
_diffrn_standards_decay_% 0.00
_diffrn_standards_interval_count 0
_diffrn_standards_interval_time 0
_diffrn_standards_number 0
_exptl_absorpt_coefficient_mu 1.175
_exptl_absorpt_correction_T_max 0.79
_exptl_absorpt_correction_T_min 0.70
_exptl_absorpt_correction_type multi-scan
_exptl_absorpt_process_details
; 

 Denzo/Scalepack (Otwinowski & Minor, 1996) 

;
_exptl_crystal_colour ' orange '
_exptl_crystal_density_diffrn 1.513
_exptl_crystal_density_meas ?
_exptl_crystal_density_method .
_exptl_crystal_description ' block '
_exptl_crystal_F_000 482.000
_exptl_crystal_size_max 0.54
_exptl_crystal_size_mid 0.30
_exptl_crystal_size_min 0.20
_refine_diff_density_max 0.87
_refine_diff_density_min -0.62
_refine_ls_abs_structure_Flack none
_refine_ls_extinction_method None
_refine_ls_goodness_of_fit_ref 1.0539
_refine_ls_hydrogen_treatment 'riding model'
_refine_ls_matrix_type full
_refine_ls_number_parameters 205
_refine_ls_number_reflns 3727
_refine_ls_number_restraints 12
_refine_ls_R_factor_all 0.0489
_refine_ls_R_factor_gt 0.0341
_refine_ls_shift/su_max 0.009
_refine_ls_structure_factor_coef F
_refine_ls_weighting_details
;

Method = Prince modified Chebychev polynomial, (Watkin, 1994) 

 W = [weight] * [1-(deltaF/6*sigmaF)^2]^2 

 0.766 0.432 0.436 

;
_refine_ls_weighting_scheme calc
_refine_ls_wR_factor_all 0.0521
_refine_ls_wR_factor_gt 0.0408
_refine_ls_wR_factor_ref 0.0408
_reflns_limit_h_max 9
_reflns_limit_h_min -9
_reflns_limit_k_max 14
_reflns_limit_k_min -16
_reflns_limit_l_max 16
_reflns_limit_l_min 0
_reflns_number_gt 3728
_reflns_number_total 4805
_reflns_threshold_expression I>3.00u(I)
_cod_data_source_file ic050011zsi20050104_034133_5.cif
_cod_data_source_block COMPOUND_11
_cod_depositor_comments
;
The following automatic conversions were performed:
'_symmetry_cell_setting' value 'Triclinic ' changed to 'triclinic'
according to '/home/saulius/struct/CIF-dictionaries/cif_core.dic'
dictionary named 'cif_core.dic' version 2.4.1 from 2010-06-29.

Automatic conversion script
Id: cif_fix_enum 1527 2010-12-29 10:47:43Z saulius 

The following automatic conversions were performed:

'_atom_sites_solution_primary' value 'direct methods' was changed to
'direct'.

'_atom_sites_solution_hydrogens' value 'geometric' was changed to
'geom'.

Automatic conversion script
Id: cif_fix_values 6452 2018-10-05 10:23:21Z andrius 
;
_cod_original_cell_volume 1046.45
_cod_original_sg_symbol_H-M 'P -1 '
_cod_original_formula_sum ' C13 H18 Cl6 N3 Ti1 '
_cod_database_code 4301058

loop_
_symmetry_equiv_pos_as_xyz
x,y,z
-x,-y,-z

loop_
_atom_site_label
_atom_site_type_symbol
_atom_site_fract_x
_atom_site_fract_y
_atom_site_fract_z
_atom_site_U_iso_or_equiv
_atom_site_occupancy
_atom_site_adp_type
_atom_site_attached_hydrogens
Ti1 Ti 0.03381(5) 0.02529(3) 0.25870(3) 0.0166 1.0000 Uani .
N1 N 0.2427(2) 0.14358(17) 0.30819(16) 0.0217 1.0000 Uani .
N2 N 0.1120(3) -0.09902(17) 0.31267(16) 0.0230 1.0000 Uani .
N3 N -0.1244(2) 0.10460(17) 0.18304(16) 0.0228 1.0000 Uani .
C1 C 0.3980(3) 0.24660(18) 0.35655(18) 0.0190 1.0000 Uani .
C2 C 0.5014(3) 0.28360(19) 0.46549(18) 0.0204 1.0000 Uani .
C3 C 0.6576(3) 0.3892(2) 0.51454(19) 0.0242 1.0000 Uani .
C4 C 0.7136(3) 0.4616(2) 0.4583(2) 0.0257 1.0000 Uani .
C5 C 0.6146(3) 0.42616(19) 0.3514(2) 0.0236 1.0000 Uani .
C6 C 0.4613(3) 0.31910(19) 0.29918(18) 0.0205 1.0000 Uani .
C7 C -0.0380(4) -0.2182(2) 0.2756(2) 0.0353 1.0000 Uani .
C8 C 0.2967(3) -0.1192(2) 0.2838(2) 0.0335 1.0000 Uani .
C9 C -0.3259(3) 0.0309(3) 0.1322(2) 0.0388 1.0000 Uani .
C10 C -0.1112(4) 0.2334(2) 0.2589(2) 0.0321 1.0000 Uani .
Cl1 Cl 0.02846(9) -0.11429(5) 0.06822(5) 0.0305 1.0000 Uani .
Cl2 Cl -0.16605(8) 0.05330(6) 0.39934(5) 0.0298 1.0000 Uani .
Cl3 Cl 0.42852(8) 0.19431(5) 0.53476(5) 0.0291 1.0000 Uani .
Cl4 Cl 0.78693(9) 0.43322(6) 0.64620(5) 0.0360 1.0000 Uani .
Cl5 Cl 0.68878(9) 0.51610(6) 0.28248(6) 0.0364 1.0000 Uani .
Cl6 Cl 0.34607(8) 0.27055(5) 0.16239(5) 0.0285 1.0000 Uani .
H1 H 0.1255 -0.05851 0.38769 0.0284 1.0000 Uiso .
H2 H -0.0632 0.10313 0.12584 0.0289 1.0000 Uiso .
H41 H 0.8244 0.5386 0.4949 0.0279 1.0000 Uiso .
H71 H -0.1622 -0.2040 0.2953 0.0433 1.0000 Uiso .
H72 H -0.0032 -0.2625 0.3164 0.0433 1.0000 Uiso .
H73 H -0.0500 -0.2686 0.1901 0.0433 1.0000 Uiso .
H81 H 0.3975 -0.0384 0.3090 0.0433 1.0000 Uiso .
H82 H 0.3320 -0.1634 0.3246 0.0433 1.0000 Uiso .
H83 H 0.2852 -0.1694 0.1983 0.0433 1.0000 Uiso .
H91 H -0.3338 -0.0561 0.0811 0.0449 1.0000 Uiso .
H92 H -0.4030 0.0343 0.1957 0.0449 1.0000 Uiso .
H93 H -0.3766 0.0646 0.0856 0.0449 1.0000 Uiso .
H101 H 0.0250 0.2826 0.2929 0.0414 1.0000 Uiso .
H102 H -0.1880 0.2372 0.3226 0.0414 1.0000 Uiso .
H103 H -0.1616 0.2675 0.2125 0.0414 1.0000 Uiso .
C11 C -0.0390(12) 0.4258(7) 0.0496(7) 0.0584(18) 0.5000 Uiso .
C12 C 0.1325(13) 0.4994(11) 0.0446(11) 0.093(3) 0.5000 Uiso .
C13 C 0.1293(13) 0.5718(9) -0.013(1) 0.083(3) 0.5000 Uiso .
C14 C -0.0484(11) 0.5608(6) -0.0595(6) 0.0498(15) 0.5000 Uiso .
C15 C -0.2146(13) 0.4863(11) -0.0568(11) 0.101(4) 0.5000 Uiso .
C16 C -0.2119(13) 0.4233(12) 0.0034(12) 0.112(4) 0.5000 Uiso .
H111 H -0.0395 0.3720 0.0873 0.0704 0.5000 Uiso .
H121 H 0.2552 0.5021 0.0805 0.1116 0.5000 Uiso .
H131 H 0.2490 0.6276 -0.019 0.0999 0.5000 Uiso .
H141 H -0.0529 0.6129 -0.0985 0.0597 0.5000 Uiso .
H151 H -0.3367 0.4778 -0.0984 0.1209 0.5000 Uiso .
H161 H -0.3343 0.3749 0.0153 0.1364 0.5000 Uiso .

loop_
_atom_site_aniso_label
_atom_site_aniso_U_11
_atom_site_aniso_U_22
_atom_site_aniso_U_33
_atom_site_aniso_U_23
_atom_site_aniso_U_13
_atom_site_aniso_U_12
Ti1 0.01670(15) 0.01784(16) 0.01440(16) 0.00844(13) 0.00084(12) 0.00246(13)
N1 0.0202(8) 0.0231(9) 0.0230(9) 0.0129(7) 0.0020(7) 0.0046(7)
N2 0.0271(9) 0.0242(9) 0.0196(8) 0.0130(7) 0.0023(7) 0.0056(7)
N3 0.0220(8) 0.0298(9) 0.0205(8) 0.0134(8) 0.0043(7) 0.0104(7)
C1 0.0158(8) 0.0166(9) 0.022(1) 0.0072(8) 0.0025(7) 0.0040(7)
C2 0.0209(9) 0.022(1) 0.0200(9) 0.0098(8) 0.0043(8) 0.0086(8)
C3 0.0195(9) 0.023(1) 0.022(1) 0.0040(8) -0.0010(8) 0.0070(8)
C4 0.0179(9) 0.019(1) 0.0323(12) 0.0071(9) 0.0017(8) 0.0030(8)
C5 0.0206(9) 0.020(1) 0.0317(11) 0.0130(9) 0.0070(8) 0.0060(8)
C6 0.0199(9) 0.021(1) 0.022(1) 0.0101(8) 0.0034(7) 0.0065(8)
C7 0.0386(13) 0.0273(12) 0.0424(14) 0.0224(11) 0.0082(11) 0.003(1)
C8 0.0296(12) 0.0390(13) 0.0396(13) 0.0219(11) 0.004(1) 0.016(1)
C9 0.0257(11) 0.0485(16) 0.0381(14) 0.0183(12) -0.007(1) 0.0086(11)
C10 0.0381(12) 0.0303(12) 0.0351(13) 0.016(1) 0.012(1) 0.019(1)
Cl1 0.0503(3) 0.0269(3) 0.0166(2) 0.0092(2) 0.0045(2) 0.0166(2)
Cl2 0.0282(3) 0.0445(3) 0.0242(3) 0.0204(2) 0.0101(2) 0.0141(2)
Cl3 0.0315(3) 0.0323(3) 0.0256(3) 0.0178(2) 0.0000(2) 0.0053(2)
Cl4 0.0314(3) 0.0347(3) 0.0289(3) 0.0074(2) -0.0104(2) 0.0040(2)
Cl5 0.0332(3) 0.0303(3) 0.0503(4) 0.0272(3) 0.0082(3) 0.0016(2)
Cl6 0.0317(3) 0.0297(3) 0.0241(3) 0.0156(2) 0.0008(2) 0.0043(2)

loop_
_atom_type_symbol
_atom_type_scat_dispersion_real
_atom_type_scat_dispersion_imag
_atom_type_scat_Cromer_Mann_a1
_atom_type_scat_Cromer_Mann_b1
_atom_type_scat_Cromer_Mann_a2
_atom_type_scat_Cromer_Mann_b2
_atom_type_scat_Cromer_Mann_a3
_atom_type_scat_Cromer_Mann_b3
_atom_type_scat_Cromer_Mann_a4
_atom_type_scat_Cromer_Mann_b4
_atom_type_scat_Cromer_Mann_c
_atom_type_scat_source
'C   ' 0.0033 0.0016 2.3100 20.8439 1.0200 10.2075 1.5886 0.5687 0.8650 51.6512 0.2156 International_Tables_Vol_IV_Table_2.2B
'H   ' 0.0000 0.0000 0.4930 10.5109 0.3229 26.1257 0.1402 3.1424 0.0408 57.7997 0.0030 International_Tables_Vol_IV_Table_2.2B
'N   ' 0.0061 0.0033 12.2126 0.0057 3.1322 9.8933 2.0125 28.9975 1.1663 0.5826 -11.5290 International_Tables_Vol_IV_Table_2.2B
'Cl  ' 0.1484 0.1585 11.4604 0.0104 7.1964 1.1662 6.2556 18.5194 1.6455 47.7784 -9.5574 International_Tables_Vol_IV_Table_2.2B
'Ti  ' 0.2480 0.4460 9.7595 7.8508 7.3558 0.5000 1.6991 35.6338 1.9021 116.1050 1.2807 International_Tables_Vol_IV_Table_2.2B

loop_
_geom_angle_atom_site_label_1
_geom_angle_site_symmetry_1
_geom_angle_atom_site_label_2
_geom_angle_site_symmetry_2
_geom_angle_atom_site_label_3
_geom_angle_site_symmetry_3
_geom_angle
_geom_angle_publ_flag
N1 . Ti1 . N2 . 100.00(8) yes
N1 . Ti1 . N3 . 97.10(8) yes
N2 . Ti1 . N3 . 162.89(7) yes
N1 . Ti1 . Cl1 . 110.54(7) yes
N2 . Ti1 . Cl1 . 87.68(5) yes
N3 . Ti1 . Cl1 . 85.68(5) yes
N1 . Ti1 . Cl2 . 110.92(7) yes
N2 . Ti1 . Cl2 . 86.77(5) yes
N3 . Ti1 . Cl2 . 87.80(5) yes
Cl1 . Ti1 . Cl2 . 138.51(3) yes
Ti1 . N1 . C1 . 173.11(16) yes
Ti1 . N2 . C7 . 114.29(14) yes
Ti1 . N2 . C8 . 115.34(14) yes
C7 . N2 . C8 . 109.81(19) yes
Ti1 . N2 . H1 . 101.57 yes
C7 . N2 . H1 . 108.15 yes
C8 . N2 . H1 . 106.87 yes
Ti1 . N3 . C9 . 115.62(15) yes
Ti1 . N3 . C10 . 114.95(14) yes
C9 . N3 . C10 . 109.86(19) yes
Ti1 . N3 . H2 . 100.74 yes
C9 . N3 . H2 . 106.93 yes
C10 . N3 . H2 . 107.74 yes
N1 . C1 . C2 . 121.04(18) yes
N1 . C1 . C6 . 121.24(18) yes
C2 . C1 . C6 . 117.72(18) yes
C1 . C2 . C3 . 120.62(19) yes
C1 . C2 . Cl3 . 118.11(16) yes
C3 . C2 . Cl3 . 121.28(16) yes
C2 . C3 . C4 . 120.7(2) yes
C2 . C3 . Cl4 . 120.80(18) yes
C4 . C3 . Cl4 . 118.47(16) yes
C3 . C4 . C5 . 119.28(19) yes
C4 . C5 . C6 . 121.0(2) yes
C4 . C5 . Cl5 . 118.45(17) yes
C6 . C5 . Cl5 . 120.57(17) yes
C1 . C6 . C5 . 120.61(19) yes
C1 . C6 . Cl6 . 118.45(15) yes
C5 . C6 . Cl6 . 120.94(16) yes
Ti1 . Cl1 . H2 2_555 135.40 yes
Ti1 . Cl2 . H1 2_556 130.80 yes
N2 . H1 . Cl2 2_556 149.30 yes
N3 . H2 . Cl1 2_555 152.78 yes
C12 . C11 . C16 . 122.2(6) yes
C11 . C12 . C13 . 117.7(6) yes
C12 . C13 . C14 . 116.4(6) yes
C13 . C14 . C15 . 125.4(6) yes
C14 . C15 . C16 . 117.9(6) yes
C11 . C16 . C15 . 120.0(6) yes

loop_
_geom_bond_atom_site_label_1
_geom_bond_site_symmetry_1
_geom_bond_atom_site_label_2
_geom_bond_site_symmetry_2
_geom_bond_distance
_geom_bond_publ_flag
Ti1 . N1 . 1.7079(18) yes
Ti1 . N2 . 2.1894(18) yes
Ti1 . N3 . 2.1992(18) yes
Ti1 . Cl1 . 2.3293(6) yes
Ti1 . Cl2 . 2.3319(6) yes
N1 . C1 . 1.367(3) yes
N2 . C7 . 1.480(3) yes
N2 . C8 . 1.483(3) yes
N2 . H1 . 0.870 yes
N3 . C9 . 1.483(3) yes
N3 . C10 . 1.479(3) yes
N3 . H2 . 0.870 yes
C1 . C2 . 1.413(3) yes
C1 . C6 . 1.411(3) yes
C2 . C3 . 1.388(3) yes
C2 . Cl3 . 1.718(2) yes
C3 . C4 . 1.391(3) yes
C3 . Cl4 . 1.724(2) yes
C4 . C5 . 1.382(3) yes
C5 . C6 . 1.389(3) yes
C5 . Cl5 . 1.721(2) yes
C6 . Cl6 . 1.724(2) yes
Cl1 . H2 2_555 2.5922 yes
Cl2 . H1 2_556 2.7428 yes
Ti1 . Ti1 2_555 6.4527(7) yes
Ti1 . Ti1 2_556 6.5720(7) yes
C3 . C5 2_666 3.436(3) yes
C11 . C12 . 1.374(8) yes
C11 . C16 . 1.390(8) yes
C12 . C13 . 1.415(8) yes
C13 . C14 . 1.385(8) yes
C14 . C15 . 1.341(8) yes
C15 . C16 . 1.343(8) yes
